data_1504068
loop_
_publ_author_name
'Tarselli, Michael A.'
'Zuccarello, J. Lucas'
'Lee, Stephen J.'
'Gagn\'e, Michel R'

_publ_section_title
;
 Gold(I)-catalyzed cascade cyclization of allenyl epoxides.
;
_journal_issue 15
_journal_name_full 'Organic letters'
_journal_page_first 3490
_journal_page_last 3492
_journal_paper_doi 10.1021/ol901391s
_journal_volume 11
_journal_year 2009
_chemical_formula_moiety 'C24 H28 O6 S2'
_chemical_formula_sum 'C24 H28 O6 S2'
_chemical_formula_weight 476.58
_chemical_name_systematic
; 
 ? 
;
_space_group_IT_number 14
_symmetry_cell_setting monoclinic
_symmetry_space_group_name_Hall '-P 2ybc'
_symmetry_space_group_name_H-M 'P 1 21/c 1'
_atom_sites_solution_hydrogens geom
_atom_sites_solution_primary direct
_atom_sites_solution_secondary difmap
_audit_creation_method SHELXL-97
_cell_angle_alpha 90.00
_cell_angle_beta 98.041(7)
_cell_angle_gamma 90.00
_cell_formula_units_Z 4
_cell_length_a 10.3844(10)
_cell_length_b 11.1279(10)
_cell_length_c 19.5084(18)
_cell_measurement_reflns_used 6356
_cell_measurement_temperature 100(2)
_cell_measurement_theta_max 65.14
_cell_measurement_theta_min 4.30
_cell_volume 2232.2(4)
_computing_cell_refinement 'Bruker SAINT'
_computing_data_collection 'Bruker APEX2'
_computing_data_reduction 'Bruker SAINT'
_computing_molecular_graphics 'Bruker SHELXTL'
_computing_publication_material 'Bruker SHELXTL'
_computing_structure_refinement 'SHELXL-97 (Sheldrick, 2008)'
_computing_structure_solution 'SHELXS-97 (Sheldrick, 2008)'
_diffrn_ambient_temperature 100(2)
_diffrn_measured_fraction_theta_full 0.981
_diffrn_measured_fraction_theta_max 0.981
_diffrn_measurement_device_type 'Bruker APEX-II CCD'
_diffrn_measurement_method '\f and \w scans'
_diffrn_radiation_monochromator graphite
_diffrn_radiation_source 'fine-focus sealed tube'
_diffrn_radiation_type CuK\a
_diffrn_radiation_wavelength 1.54178
_diffrn_reflns_av_R_equivalents 0.0372
_diffrn_reflns_av_sigmaI/netI 0.0285
_diffrn_reflns_limit_h_max 12
_diffrn_reflns_limit_h_min -12
_diffrn_reflns_limit_k_max 13
_diffrn_reflns_limit_k_min -12
_diffrn_reflns_limit_l_max 22
_diffrn_reflns_limit_l_min -22
_diffrn_reflns_number 17071
_diffrn_reflns_theta_full 65.91
_diffrn_reflns_theta_max 65.91
_diffrn_reflns_theta_min 4.30
_exptl_absorpt_coefficient_mu 2.498
_exptl_absorpt_correction_T_max 0.8853
_exptl_absorpt_correction_T_min 0.7883
_exptl_absorpt_correction_type numerical
_exptl_absorpt_process_details 'Bruker-AXS APEX2 Numerical'
_exptl_crystal_colour colourless
_exptl_crystal_density_diffrn 1.418
_exptl_crystal_density_method 'not measured'
_exptl_crystal_description block
_exptl_crystal_F_000 1008
_exptl_crystal_size_max 0.10
_exptl_crystal_size_mid 0.05
_exptl_crystal_size_min 0.05
_refine_diff_density_max 0.698
_refine_diff_density_min -0.497
_refine_diff_density_rms 0.057
_refine_ls_extinction_method none
_refine_ls_goodness_of_fit_ref 1.083
_refine_ls_hydrogen_treatment constr
_refine_ls_matrix_type full
_refine_ls_number_parameters 290
_refine_ls_number_reflns 3777
_refine_ls_number_restraints 0
_refine_ls_restrained_S_all 1.083
_refine_ls_R_factor_all 0.0543
_refine_ls_R_factor_gt 0.0479
_refine_ls_shift/su_max 0.000
_refine_ls_shift/su_mean 0.000
_refine_ls_structure_factor_coef Fsqd
_refine_ls_weighting_details 'calc w=1/[\s^2^(Fo^2^)+(0.0423P)^2^+3.3428P] where P=(Fo^2^+2Fc^2^)/3'
_refine_ls_weighting_scheme calc
_refine_ls_wR_factor_gt 0.1123
_refine_ls_wR_factor_ref 0.1153
_reflns_number_gt 3358
_reflns_number_total 3777
_reflns_threshold_expression >2sigma(I)
_cod_data_source_file ol901391s_si_001.cif
_cod_data_source_block c08421
_cod_original_sg_symbol_H-M 'P 21/c'
_cod_database_code 1504068

loop_
_symmetry_equiv_pos_as_xyz
'x, y, z'
'-x, y+1/2, -z+1/2'
'-x, -y, -z'
'x, -y-1/2, z-1/2'

loop_
_atom_site_label
_atom_site_type_symbol
_atom_site_fract_x
_atom_site_fract_y
_atom_site_fract_z
_atom_site_U_iso_or_equiv
_atom_site_adp_type
_atom_site_occupancy
_atom_site_symmetry_multiplicity
_atom_site_calc_flag
_atom_site_refinement_flags
S1 S 0.30177(7) 0.17921(6) 0.19035(3) 0.02646(18) Uani 1 1 d .
S2 S 0.21280(7) 0.28525(6) 0.04774(3) 0.02590(18) Uani 1 1 d .
C1 C 0.4733(3) 0.1887(3) 0.19223(13) 0.0255(6) Uani 1 1 d .
C2 C 0.5476(3) 0.0846(3) 0.20455(14) 0.0304(6) Uani 1 1 d .
H2 H 0.5068 0.0091 0.2087 0.036 Uiso 1 1 calc R
C3 C 0.6816(3) 0.0930(3) 0.21060(15) 0.0354(7) Uani 1 1 d .
H3 H 0.7337 0.0229 0.2187 0.042 Uiso 1 1 calc R
C4 C 0.7396(3) 0.2040(3) 0.20481(15) 0.0383(8) Uani 1 1 d .
H4 H 0.8317 0.2095 0.2087 0.046 Uiso 1 1 calc R
C5 C 0.6649(3) 0.3072(3) 0.19335(15) 0.0356(7) Uani 1 1 d .
H5 H 0.7060 0.3828 0.1899 0.043 Uiso 1 1 calc R
C6 C 0.5308(3) 0.3007(3) 0.18687(14) 0.0284(6) Uani 1 1 d .
H6 H 0.4790 0.3710 0.1789 0.034 Uiso 1 1 calc R
O7 O 0.2556(2) 0.29424(18) 0.20920(10) 0.0325(5) Uani 1 1 d .
O8 O 0.2779(2) 0.07626(19) 0.23170(10) 0.0352(5) Uani 1 1 d .
C9 C 0.2247(3) 0.1458(2) 0.10087(14) 0.0249(6) Uani 1 1 d .
O10 O 0.1621(2) 0.24508(18) -0.02120(10) 0.0320(5) Uani 1 1 d .
O11 O 0.33781(18) 0.34342(18) 0.05932(10) 0.0305(5) Uani 1 1 d .
C12 C 0.0939(3) 0.3810(3) 0.07565(14) 0.0265(6) Uani 1 1 d .
C13 C -0.0367(3) 0.3641(3) 0.04989(15) 0.0292(6) Uani 1 1 d .
H13 H -0.0627 0.3018 0.0176 0.035 Uiso 1 1 calc R
C14 C -0.1280(3) 0.4401(3) 0.07237(15) 0.0325(7) Uani 1 1 d .
H14 H -0.2178 0.4285 0.0563 0.039 Uiso 1 1 calc R
C15 C -0.0893(3) 0.5327(3) 0.11797(15) 0.0332(7) Uani 1 1 d .
H15 H -0.1528 0.5833 0.1338 0.040 Uiso 1 1 calc R
C16 C 0.0417(3) 0.5521(3) 0.14071(15) 0.0330(7) Uani 1 1 d .
H16 H 0.0677 0.6180 0.1704 0.040 Uiso 1 1 calc R
C17 C 0.1348(3) 0.4759(3) 0.12036(14) 0.0290(6) Uani 1 1 d .
H17 H 0.2246 0.4879 0.1365 0.035 Uiso 1 1 calc R
C18 C 0.0838(3) 0.0977(3) 0.10033(16) 0.0303(7) Uani 1 1 d .
H18A H 0.0493 0.1325 0.1408 0.036 Uiso 1 1 calc R
H18B H 0.0300 0.1293 0.0583 0.036 Uiso 1 1 calc R
C19 C 0.0634(3) -0.0398(3) 0.10195(15) 0.0315(7) Uani 1 1 d .
H19 H -0.0246 -0.0544 0.0752 0.038 Uiso 1 1 calc R
C20 C 0.0584(3) -0.0919(3) 0.17206(16) 0.0355(7) Uani 1 1 d .
H20 H 0.1352 -0.0911 0.2049 0.043 Uiso 1 1 calc R
C21 C -0.0485(3) -0.1389(3) 0.19021(16) 0.0351(7) Uani 1 1 d .
H21A H -0.1263 -0.1405 0.1581 0.042 Uiso 1 1 calc R
H21B H -0.0478 -0.1712 0.2354 0.042 Uiso 1 1 calc R
O22 O 0.15309(18) -0.10358(18) 0.06529(10) 0.0315(5) Uani 1 1 d .
C23 C 0.2863(3) -0.0706(3) 0.08623(14) 0.0263(6) Uani 1 1 d .
H23 H 0.3054 -0.0757 0.1378 0.032 Uiso 1 1 calc R
C24 C 0.3074(3) 0.0581(2) 0.06431(14) 0.0259(6) Uani 1 1 d .
H24A H 0.2835 0.0654 0.0135 0.031 Uiso 1 1 calc R
H24B H 0.4005 0.0792 0.0760 0.031 Uiso 1 1 calc R
C25 C 0.3715(3) -0.1617(3) 0.05498(14) 0.0256(6) Uani 1 1 d .
C26 C 0.3578(3) -0.2880(3) 0.08523(16) 0.0332(7) Uani 1 1 d .
H26A H 0.3243 -0.2839 0.1302 0.040 Uiso 1 1 calc R
H26B H 0.2992 -0.3389 0.0530 0.040 Uiso 1 1 calc R
C27 C 0.4976(3) -0.3358(3) 0.09407(16) 0.0360(7) Uani 1 1 d .
H27A H 0.5116 -0.3980 0.1306 0.043 Uiso 1 1 calc R
H27B H 0.5198 -0.3693 0.0502 0.043 Uiso 1 1 calc R
C28 C 0.5750(3) -0.2236(3) 0.11493(16) 0.0363(7) Uani 1 1 d .
H28A H 0.5816 -0.2103 0.1655 0.044 Uiso 1 1 calc R
H28B H 0.6639 -0.2302 0.1023 0.044 Uiso 1 1 calc R
O29 O 0.50543(18) -0.12738(18) 0.07781(10) 0.0308(5) Uani 1 1 d .
C30 C 0.3491(3) -0.1608(3) -0.02427(14) 0.0306(7) Uani 1 1 d .
H30A H 0.3780 -0.0838 -0.0411 0.046 Uiso 1 1 calc R
H30B H 0.2563 -0.1719 -0.0407 0.046 Uiso 1 1 calc R
H30C H 0.3987 -0.2262 -0.0417 0.046 Uiso 1 1 calc R

loop_
_atom_site_aniso_label
_atom_site_aniso_U_11
_atom_site_aniso_U_22
_atom_site_aniso_U_33
_atom_site_aniso_U_23
_atom_site_aniso_U_13
_atom_site_aniso_U_12
S1 0.0281(4) 0.0296(4) 0.0232(3) 0.0013(3) 0.0090(3) 0.0026(3)
S2 0.0248(3) 0.0287(4) 0.0252(3) 0.0017(3) 0.0071(3) -0.0001(3)
C1 0.0267(14) 0.0309(15) 0.0198(13) -0.0022(11) 0.0063(11) 0.0035(12)
C2 0.0342(16) 0.0303(16) 0.0267(15) -0.0026(12) 0.0043(12) 0.0033(13)
C3 0.0360(17) 0.0412(18) 0.0276(15) -0.0082(13) -0.0006(13) 0.0108(14)
C4 0.0259(15) 0.060(2) 0.0276(16) -0.0091(15) 0.0004(12) -0.0007(15)
C5 0.0387(17) 0.0423(18) 0.0253(15) -0.0057(13) 0.0033(13) -0.0085(15)
C6 0.0325(15) 0.0307(16) 0.0217(14) -0.0014(12) 0.0031(11) 0.0014(13)
O7 0.0339(11) 0.0384(12) 0.0268(10) -0.0022(9) 0.0094(8) 0.0098(9)
O8 0.0381(12) 0.0399(12) 0.0294(11) 0.0066(9) 0.0111(9) -0.0010(10)
C9 0.0259(14) 0.0261(15) 0.0241(14) 0.0046(11) 0.0077(11) -0.0001(12)
O10 0.0334(11) 0.0363(12) 0.0270(10) -0.0005(9) 0.0065(8) 0.0010(9)
O11 0.0267(10) 0.0350(11) 0.0310(11) 0.0064(9) 0.0077(8) -0.0020(9)
C12 0.0280(15) 0.0264(15) 0.0256(14) 0.0019(11) 0.0059(11) 0.0006(12)
C13 0.0314(15) 0.0279(15) 0.0282(15) -0.0008(12) 0.0043(12) -0.0011(12)
C14 0.0283(15) 0.0358(17) 0.0334(16) 0.0027(13) 0.0044(12) 0.0030(13)
C15 0.0375(17) 0.0318(16) 0.0316(16) 0.0033(13) 0.0089(13) 0.0094(13)
C16 0.0437(18) 0.0269(15) 0.0271(15) -0.0002(12) 0.0008(13) 0.0021(13)
C17 0.0291(15) 0.0287(15) 0.0286(15) 0.0050(12) 0.0011(12) -0.0013(12)
C18 0.0238(15) 0.0341(16) 0.0349(16) 0.0010(13) 0.0110(12) -0.0001(13)
C19 0.0240(15) 0.0391(17) 0.0324(16) -0.0022(13) 0.0068(12) 0.0004(13)
C20 0.0333(16) 0.0359(17) 0.0384(17) 0.0002(14) 0.0085(13) -0.0009(14)
C21 0.0325(16) 0.0388(17) 0.0363(17) 0.0026(14) 0.0125(13) -0.0029(14)
O22 0.0232(10) 0.0340(11) 0.0391(12) -0.0034(9) 0.0104(9) -0.0021(9)
C23 0.0244(14) 0.0310(15) 0.0243(14) -0.0025(12) 0.0061(11) -0.0042(12)
C24 0.0242(14) 0.0304(15) 0.0243(14) -0.0010(12) 0.0080(11) -0.0016(12)
C25 0.0213(13) 0.0292(15) 0.0272(14) -0.0017(12) 0.0068(11) -0.0026(12)
C26 0.0354(17) 0.0326(16) 0.0340(16) -0.0020(13) 0.0131(13) -0.0016(13)
C27 0.0405(18) 0.0347(17) 0.0344(17) 0.0066(13) 0.0103(14) 0.0067(14)
C28 0.0335(16) 0.0432(18) 0.0323(16) 0.0041(14) 0.0053(13) 0.0036(14)
O29 0.0227(10) 0.0340(11) 0.0353(11) -0.0010(9) 0.0029(8) -0.0011(9)
C30 0.0292(15) 0.0356(16) 0.0280(15) -0.0044(13) 0.0068(12) -0.0006(13)

loop_
_atom_type_symbol
_atom_type_description
_atom_type_scat_dispersion_real
_atom_type_scat_dispersion_imag
_atom_type_scat_source
C C 0.0181 0.0091 'International Tables Vol C Tables 4.2.6.8 and 6.1.1.4'
H H 0.0000 0.0000 'International Tables Vol C Tables 4.2.6.8 and 6.1.1.4'
O O 0.0492 0.0322 'International Tables Vol C Tables 4.2.6.8 and 6.1.1.4'
S S 0.3331 0.5567 'International Tables Vol C Tables 4.2.6.8 and 6.1.1.4'

loop_
_geom_angle_atom_site_label_1
_geom_angle_atom_site_label_2
_geom_angle_atom_site_label_3
_geom_angle
O7 S1 O8 118.43(12)
O7 S1 C1 108.16(13)
O8 S1 C1 106.60(13)
O7 S1 C9 107.76(12)
O8 S1 C9 106.38(12)
C1 S1 C9 109.29(12)
O11 S2 O10 119.23(12)
O11 S2 C12 109.42(13)
O10 S2 C12 107.03(13)
O11 S2 C9 107.42(12)
O10 S2 C9 104.34(12)
C12 S2 C9 108.99(13)
C6 C1 C2 121.6(3)
C6 C1 S1 119.4(2)
C2 C1 S1 118.8(2)
C3 C2 C1 119.0(3)
C2 C3 C4 119.8(3)
C3 C4 C5 120.7(3)
C6 C5 C4 120.3(3)
C5 C6 C1 118.5(3)
C24 C9 C18 111.3(2)
C24 C9 S1 111.63(19)
C18 C9 S1 110.91(18)
C24 C9 S2 105.59(18)
C18 C9 S2 107.09(19)
S1 C9 S2 110.09(14)
C13 C12 C17 121.6(3)
C13 C12 S2 119.5(2)
C17 C12 S2 118.8(2)
C14 C13 C12 118.6(3)
C15 C14 C13 120.5(3)
C14 C15 C16 120.3(3)
C17 C16 C15 120.4(3)
C16 C17 C12 118.5(3)
C19 C18 C9 118.2(2)
O22 C19 C20 111.8(2)
O22 C19 C18 112.2(2)
C20 C19 C18 115.2(3)
C21 C20 C19 122.5(3)
C23 O22 C19 113.5(2)
O22 C23 C24 109.4(2)
O22 C23 C25 107.8(2)
C24 C23 C25 113.5(2)
C23 C24 C9 110.8(2)
O29 C25 C23 106.6(2)
O29 C25 C30 108.2(2)
C23 C25 C30 112.6(2)
O29 C25 C26 105.0(2)
C23 C25 C26 111.3(2)
C30 C25 C26 112.6(2)
C27 C26 C25 102.9(2)
C28 C27 C26 101.8(2)
O29 C28 C27 105.7(2)
C28 O29 C25 110.7(2)

loop_
_geom_bond_atom_site_label_1
_geom_bond_atom_site_label_2
_geom_bond_distance
S1 O7 1.433(2)
S1 O8 1.442(2)
S1 C1 1.780(3)
S1 C9 1.853(3)
S2 O11 1.440(2)
S2 O10 1.445(2)
S2 C12 1.773(3)
S2 C9 1.861(3)
C1 C6 1.392(4)
C1 C2 1.394(4)
C2 C3 1.383(4)
C3 C4 1.386(5)
C4 C5 1.386(5)
C5 C6 1.382(4)
C9 C24 1.539(4)
C9 C18 1.557(4)
C12 C13 1.392(4)
C12 C17 1.397(4)
C13 C14 1.387(4)
C14 C15 1.384(4)
C15 C16 1.388(4)
C16 C17 1.386(4)
C18 C19 1.545(4)
C19 O22 1.438(3)
C19 C20 1.493(4)
C20 C21 1.320(4)
O22 C23 1.434(3)
C23 C24 1.519(4)
C23 C25 1.528(4)
C25 O29 1.451(3)
C25 C30 1.531(4)
C25 C26 1.538(4)
C26 C27 1.533(4)
C27 C28 1.509(5)
C28 O29 1.431(4)

loop_
_geom_torsion_atom_site_label_1
_geom_torsion_atom_site_label_2
_geom_torsion_atom_site_label_3
_geom_torsion_atom_site_label_4
_geom_torsion
O7 S1 C1 C6 -21.5(3)
O8 S1 C1 C6 -149.8(2)
C9 S1 C1 C6 95.6(2)
O7 S1 C1 C2 153.5(2)
O8 S1 C1 C2 25.1(3)
C9 S1 C1 C2 -89.4(2)
C6 C1 C2 C3 -0.9(4)
S1 C1 C2 C3 -175.8(2)
C1 C2 C3 C4 0.4(4)
C2 C3 C4 C5 0.3(4)
C3 C4 C5 C6 -0.6(4)
C4 C5 C6 C1 0.1(4)
C2 C1 C6 C5 0.6(4)
S1 C1 C6 C5 175.5(2)
O7 S1 C9 C24 154.83(18)
O8 S1 C9 C24 -77.2(2)
C1 S1 C9 C24 37.5(2)
O7 S1 C9 C18 -80.4(2)
O8 S1 C9 C18 47.5(2)
C1 S1 C9 C18 162.26(19)
O7 S1 C9 S2 37.91(17)
O8 S1 C9 S2 165.87(13)
C1 S1 C9 S2 -79.40(16)
O11 S2 C9 C24 -72.8(2)
O10 S2 C9 C24 54.7(2)
C12 S2 C9 C24 168.73(18)
O11 S2 C9 C18 168.48(18)
O10 S2 C9 C18 -64.0(2)
C12 S2 C9 C18 50.0(2)
O11 S2 C9 S1 47.82(17)
O10 S2 C9 S1 175.30(13)
C12 S2 C9 S1 -70.64(17)
O11 S2 C12 C13 158.9(2)
O10 S2 C12 C13 28.3(3)
C9 S2 C12 C13 -84.0(2)
O11 S2 C12 C17 -17.8(3)
O10 S2 C12 C17 -148.3(2)
C9 S2 C12 C17 99.4(2)
C17 C12 C13 C14 -3.4(4)
S2 C12 C13 C14 -179.9(2)
C12 C13 C14 C15 1.7(4)
C13 C14 C15 C16 1.3(4)
C14 C15 C16 C17 -2.8(4)
C15 C16 C17 C12 1.2(4)
C13 C12 C17 C16 1.9(4)
S2 C12 C17 C16 178.5(2)
C24 C9 C18 C19 31.2(3)
S1 C9 C18 C19 -93.7(3)
S2 C9 C18 C19 146.1(2)
C9 C18 C19 O22 -33.7(4)
C9 C18 C19 C20 95.7(3)
O22 C19 C20 C21 -117.8(3)
C18 C19 C20 C21 112.5(3)
C20 C19 O22 C23 -79.6(3)
C18 C19 O22 C23 51.6(3)
C19 O22 C23 C24 -67.7(3)
C19 O22 C23 C25 168.4(2)
O22 C23 C24 C9 62.9(3)
C25 C23 C24 C9 -176.7(2)
C18 C9 C24 C23 -44.2(3)
S1 C9 C24 C23 80.3(2)
S2 C9 C24 C23 -160.10(19)
O22 C23 C25 O29 -179.1(2)
C24 C23 C25 O29 59.5(3)
O22 C23 C25 C30 62.4(3)
C24 C23 C25 C30 -59.0(3)
O22 C23 C25 C26 -65.1(3)
C24 C23 C25 C26 173.5(2)
O29 C25 C26 C27 -25.1(3)
C23 C25 C26 C27 -140.1(2)
C30 C25 C26 C27 92.4(3)
C25 C26 C27 C28 36.1(3)
C26 C27 C28 O29 -34.7(3)
C27 C28 O29 C25 19.8(3)
C23 C25 O29 C28 121.9(2)
C30 C25 O29 C28 -116.8(2)
C26 C25 O29 C28 3.7(3)
